data_2311968
loop_
_publ_author_name
'Jandl, Christian'
'P\"othig, Alexander'

_publ_section_title
;
 Dimerization of a mixed-carbene Pd<sup>II</sup> dibromide complex by
 elemental iodine.
;
_journal_coeditor_code OV3101
_journal_issue 'Pt 12'
_journal_name_full 'Acta crystallographica. Section C, Structural chemistry'
_journal_page_first 1131
_journal_page_last 1136
_journal_paper_doi 10.1107/S2053229617016412
_journal_volume 73
_journal_year 2017
_chemical_formula_iupac '[Pd2 Br2 (C22 H24 N2)2] (I5)2, C H2 Cl2'
_chemical_formula_moiety 'C44 H48 Br2 N4 Pd2 2+, 2(I5 -), C H2 Cl2'
_chemical_formula_sum 'C45 H50 Br2 Cl2 I10 N4 Pd2'
_chemical_formula_weight 2359.39
_chemical_name_systematic
;Di-\m-bromido-bis{[1-(cyclohepta-2,4,6-trien-2-yl-1-ylidene-\k<i>C</i>^1^)-3-(2,6-diisopropylphenyl)imidazol-4-in-2-ylidene]palladium(II)}
bis(pentaiodide) dichloromethane monosolvate
;
_space_group_IT_number 2
_space_group_name_Hall '-P 1'
_space_group_name_H-M_alt 'P -1'
_symmetry_cell_setting triclinic
_symmetry_space_group_name_Hall '-P 1'
_symmetry_space_group_name_H-M 'P -1'
_atom_sites_solution_hydrogens geom
_cell_angle_alpha 113.316(3)
_cell_angle_beta 103.239(3)
_cell_angle_gamma 100.711(3)
_cell_formula_units_Z 1
_cell_length_a 9.1277(10)
_cell_length_b 13.5001(16)
_cell_length_c 14.6344(17)
_cell_measurement_reflns_used 9279
_cell_measurement_temperature 100
_cell_measurement_theta_max 28.3193
_cell_measurement_theta_min 2.4078
_cell_volume 1533.0(3)
_computing_cell_refinement
;
SAINT (Bruker, 2014)
;
_computing_data_collection
;
APEX3 (Bruker, 2015)
;
_computing_data_reduction
;
SAINT (Bruker, 2014)
;
_computing_molecular_graphics
;
Mercury (Macrae <i>et al.</i>, 2008)
;
_computing_publication_material
;
PLATON (Spek, 2009), enCIFer (Allen <i>et al.</i>,  2004) and
publCIF
(Westrip, 2010)
;
_computing_structure_refinement
;
SHELXL2014 (Sheldrick, 2015b) and shelXle (H\"ubschle <i>et al.</i>,
2011)
;
_computing_structure_solution
;
SHELXT (Sheldrick, 2015a)
;
_diffrn_ambient_temperature 100
_diffrn_detector_area_resol_mean 16
_diffrn_measured_fraction_theta_full 0.999
_diffrn_measured_fraction_theta_max 1.000
_diffrn_measurement_device ' \k-geometry diffractometer '
_diffrn_measurement_device_type 'Bruker Photon CMOS'
_diffrn_measurement_method ' phi- and omega-rotation '
_diffrn_radiation_monochromator 'Helios optic'
_diffrn_radiation_source 'IMS microsource'
_diffrn_radiation_type MoK\a
_diffrn_radiation_wavelength 0.71073
_diffrn_reflns_av_R_equivalents 0.0317
_diffrn_reflns_limit_h_max 12
_diffrn_reflns_limit_h_min -12
_diffrn_reflns_limit_k_max 17
_diffrn_reflns_limit_k_min -17
_diffrn_reflns_limit_l_max 19
_diffrn_reflns_limit_l_min -19
_diffrn_reflns_number 52411
_diffrn_reflns_reduction_process
;
;
_diffrn_reflns_theta_full 25.24
_diffrn_reflns_theta_max 27.88
_diffrn_reflns_theta_min 2.41
_exptl_absorpt_coefficient_mu 7.045
_exptl_absorpt_correction_T_max 0.7457
_exptl_absorpt_correction_T_min 0.5082
_exptl_absorpt_correction_type multi-scan
_exptl_absorpt_process_details
;
(SADABS2014; Bruker, 2014)
;
_exptl_crystal_colour red-black
_exptl_crystal_density_diffrn 2.555
_exptl_crystal_density_method 'Not Measured'
_exptl_crystal_description fragment
_exptl_crystal_F_000 1074
_exptl_crystal_size_max 0.303
_exptl_crystal_size_mid 0.226
_exptl_crystal_size_min 0.113
_refine_diff_density_max 2.730
_refine_diff_density_min -1.503
_refine_ls_extinction_method none
_refine_ls_goodness_of_fit_ref 1.072
_refine_ls_hydrogen_treatment constr
_refine_ls_matrix_type full
_refine_ls_number_parameters 284
_refine_ls_number_reflns 7307
_refine_ls_number_restraints 0
_refine_ls_restrained_S_all 1.072
_refine_ls_R_factor_all 0.0285
_refine_ls_R_factor_gt 0.0233
_refine_ls_shift/su_max 0.001
_refine_ls_shift/su_mean 0.000
_refine_ls_structure_factor_coef Fsqd
_refine_ls_weighting_details 'w=1/[\s^2^(Fo^2^)+(0.0125P)^2^+5.9696P] where P=(Fo^2^+2Fc^2^)/3'
_refine_ls_weighting_scheme calc
_refine_ls_wR_factor_gt 0.0491
_refine_ls_wR_factor_ref 0.0509
_reflns_number_gt 6600
_reflns_number_total 7307
_reflns_threshold_expression I>2\s(I)
_cod_data_source_file ov3101sup1.cif
_cod_data_source_block I
_cod_database_code 2311968

loop_
_space_group_symop_id
_space_group_symop_operation_xyz
1 x,y,z
2 -x,-y,-z

loop_
_atom_site_aniso_label
_atom_site_aniso_U_11
_atom_site_aniso_U_22
_atom_site_aniso_U_33
_atom_site_aniso_U_12
_atom_site_aniso_U_13
_atom_site_aniso_U_23
I1 0.0519(2) 0.03200(10) 0.02600(10) 0.00140(10) 0.01280(10) 0.01030(10)
I2 0.02170(10) 0.02530(10) 0.02410(10) 0.01020(10) 0.01320(10) 0.01580(10)
I3 0.02820(10) 0.02540(10) 0.02700(10) 0.01110(10) 0.01160(10) 0.01250(10)
I4 0.02080(10) 0.01560(10) 0.01290(10) 0.00910(10) 0.00210(10) 0.00470(10)
I5 0.02710(10) 0.03150(10) 0.02370(10) -0.00030(10) 0.00200(10) 0.01280(10)
Pd1 0.01200(10) 0.00780(10) 0.00840(10) 0.00230(10) 0.00550(10) 0.00410(10)
Br1 0.0206(2) 0.00970(10) 0.00940(10) -0.00200(10) 0.00710(10) 0.00200(10)
N1 0.0117(12) 0.0112(12) 0.0104(12) 0.0043(10) 0.0061(10) 0.0064(10)
N2 0.0118(12) 0.0108(12) 0.0129(13) 0.0017(10) 0.0052(10) 0.0084(10)
C1 0.0142(15) 0.0133(14) 0.0115(14) 0.0081(12) 0.0058(12) 0.0078(12)
C2 0.0169(16) 0.0214(16) 0.0135(16) 0.0033(13) 0.0044(13) 0.0091(13)
C3 0.0237(19) 0.0264(19) 0.0129(16) 0.0010(15) 0.0024(14) 0.0041(14)
C4 0.029(2) 0.032(2) 0.0109(16) 0.0116(16) 0.0075(14) 0.0076(15)
C5 0.0272(19) 0.0322(19) 0.0147(16) 0.0130(16) 0.0128(15) 0.0138(15)
C6 0.0208(17) 0.0222(17) 0.0180(17) 0.0087(14) 0.0123(14) 0.0120(14)
C7 0.0122(14) 0.0144(14) 0.0125(14) 0.0078(12) 0.0058(12) 0.0075(12)
C8 0.0124(14) 0.0105(14) 0.0134(14) 0.0063(11) 0.0063(12) 0.0081(12)
C9 0.0175(16) 0.0150(15) 0.0191(16) 0.0035(12) 0.0100(13) 0.0118(13)
C10 0.0161(16) 0.0135(15) 0.0190(16) 0.0021(12) 0.0079(13) 0.0089(13)
C11 0.0141(15) 0.0077(13) 0.0099(14) -0.0009(11) 0.0034(12) 0.0033(11)
C12 0.0143(15) 0.0152(15) 0.0158(16) 0.0022(12) 0.0037(13) 0.0093(13)
C13 0.0191(17) 0.0224(17) 0.0140(16) 0.0027(14) 0.0015(13) 0.0099(14)
C14 0.0249(18) 0.0183(16) 0.0100(15) -0.0010(14) 0.0039(14) 0.0028(13)
C15 0.0243(18) 0.0116(14) 0.0165(16) 0.0048(13) 0.0094(14) 0.0033(13)
C16 0.0155(15) 0.0074(13) 0.0137(15) -0.0003(11) 0.0032(12) 0.0040(12)
C17 0.0241(18) 0.0295(19) 0.0226(18) 0.0157(15) 0.0126(15) 0.0186(16)
C18 0.021(2) 0.036(2) 0.052(3) 0.0127(17) 0.0126(19) 0.023(2)
C19 0.029(2) 0.0251(19) 0.029(2) 0.0134(16) 0.0139(17) 0.0112(16)
C20 0.0179(16) 0.0103(14) 0.0200(17) 0.0045(12) 0.0062(13) 0.0065(13)
C21 0.0256(19) 0.0215(17) 0.031(2) 0.0079(15) 0.0095(16) 0.0185(16)
C22 0.0229(19) 0.0251(19) 0.038(2) 0.0108(15) 0.0123(17) 0.0191(17)

loop_
_atom_site_type_symbol
_atom_site_label
_atom_site_fract_x
_atom_site_fract_y
_atom_site_fract_z
_atom_site_U_iso_or_equiv
_atom_site_thermal_displace_type
_atom_site_calc_flag
_atom_site_refinement_flags
_atom_site_occupancy
I I1 0.44928(4) 0.25761(2) -0.06905(2) 0.03950(10) Uani d . 1.000
I I2 0.60969(3) 0.44761(2) 0.12738(2) 0.02060(10) Uani d . 1.000
I I3 0.78107(3) 0.65254(2) 0.34424(2) 0.02580(10) Uani d . 1.000
I I4 1.01616(3) 0.77990(2) 0.28338(2) 0.01720(10) Uani d . 1.000
I I5 1.24828(3) 0.88864(2) 0.22710(2) 0.03010(10) Uani d . 1.000
Pd Pd1 0.11011(3) 0.55326(2) 0.42718(2) 0.00900(10) Uani d . 1.000
Br Br1 -0.10563(4) 0.38340(3) 0.38730(2) 0.01470(10) Uani d . 1.000
N N1 0.3288(3) 0.6709(2) 0.3662(2) 0.0100(7) Uani d . 1.000
N N2 0.3908(3) 0.7745(2) 0.5334(2) 0.0109(7) Uani d . 1.000
C C1 0.1140(4) 0.5052(3) 0.2793(2) 0.0114(8) Uani d . 1.000
C C2 0.0006(4) 0.4089(3) 0.1942(3) 0.0174(9) Uani d . 1.000
C C3 -0.0183(4) 0.3600(3) 0.0868(3) 0.0245(10) Uani d . 1.000
C C4 0.0744(5) 0.3922(3) 0.0347(3) 0.0243(11) Uani d . 1.000
C C5 0.2056(4) 0.4854(3) 0.0771(3) 0.0220(10) Uani d . 1.000
C C6 0.2776(4) 0.5693(3) 0.1810(3) 0.0179(10) Uani d . 1.000
C C7 0.2362(4) 0.5775(3) 0.2690(2) 0.0117(8) Uani d . 1.000
C C8 0.2889(4) 0.6775(2) 0.4529(2) 0.0104(8) Uani d . 1.000
C C9 0.4543(4) 0.7658(3) 0.3941(3) 0.0153(9) Uani d . 1.000
C C10 0.4934(4) 0.8298(3) 0.4986(3) 0.0157(9) Uani d . 1.000
C C11 0.4024(4) 0.8159(2) 0.6438(2) 0.0116(8) Uani d . 1.000
C C12 0.5089(4) 0.7873(3) 0.7060(3) 0.0150(9) Uani d . 1.000
C C13 0.5148(4) 0.8252(3) 0.8111(3) 0.0193(10) Uani d . 1.000
C C14 0.4203(4) 0.8890(3) 0.8500(3) 0.0206(9) Uani d . 1.000
C C15 0.3177(4) 0.9171(3) 0.7849(3) 0.0182(9) Uani d . 1.000
C C16 0.3048(4) 0.8798(3) 0.6789(3) 0.0134(8) Uani d . 1.000
C C17 0.6100(4) 0.7153(3) 0.6635(3) 0.0210(11) Uani d . 1.000
C C18 0.7813(5) 0.7642(4) 0.7382(4) 0.0347(14) Uani d . 1.000
C C19 0.5403(5) 0.5932(3) 0.6415(3) 0.0266(11) Uani d . 1.000
C C20 0.1888(4) 0.9061(3) 0.6058(3) 0.0162(9) Uani d . 1.000
C C21 0.2672(5) 1.0178(3) 0.6075(3) 0.0237(11) Uani d . 1.000
C C22 0.0363(4) 0.9086(3) 0.6307(3) 0.0261(11) Uani d . 1.000
H H2 -0.07670 0.37000 0.21240 0.0210 Uiso c RU 1.000
H H3 -0.10840 0.29490 0.04310 0.0290 Uiso c RU 1.000
H H4 0.04380 0.34430 -0.03900 0.0290 Uiso c RU 1.000
H H5 0.25410 0.49360 0.02850 0.0260 Uiso c RU 1.000
H H6 0.36620 0.62860 0.19360 0.0220 Uiso c RU 1.000
H H9 0.50250 0.78200 0.34840 0.0180 Uiso c RU 1.000
H H10 0.57570 0.89980 0.54120 0.0190 Uiso c RU 1.000
H H13 0.58470 0.80700 0.85640 0.0230 Uiso c RU 1.000
H H14 0.42560 0.91370 0.92150 0.0250 Uiso c RU 1.000
H H15 0.25550 0.96240 0.81310 0.0220 Uiso c RU 1.000
H H17 0.61060 0.71460 0.59500 0.0250 Uiso c RU 1.000
H H18A 0.84560 0.72100 0.70430 0.0520 Uiso c RU 1.000
H H18B 0.78520 0.75910 0.80360 0.0520 Uiso c RU 1.000
H H18C 0.82310 0.84380 0.75450 0.0520 Uiso c RU 1.000
H H19A 0.42990 0.56340 0.59480 0.0400 Uiso c RU 1.000
H H19B 0.54470 0.59090 0.70820 0.0400 Uiso c RU 1.000
H H19C 0.60130 0.54680 0.60750 0.0400 Uiso c RU 1.000
H H20 0.16020 0.84430 0.53240 0.0190 Uiso c RU 1.000
H H21A 0.36280 1.01340 0.58840 0.0350 Uiso c RU 1.000
H H21B 0.29580 1.08030 0.67850 0.0350 Uiso c RU 1.000
H H21C 0.19320 1.03100 0.55680 0.0350 Uiso c RU 1.000
H H22A -0.03910 0.91600 0.57600 0.0390 Uiso c RU 1.000
H H22B 0.05900 0.97330 0.69950 0.0390 Uiso c RU 1.000
H H22C -0.00940 0.83810 0.63270 0.0390 Uiso c RU 1.000

loop_
_atom_type_symbol
_atom_type_description
_atom_type_scat_dispersion_real
_atom_type_scat_dispersion_imag
_atom_type_scat_source
C C 0.0033 0.0016 ' International Tables Vol C Tables 4.2.6.8 and 6.1.1.4'
H H 0.0000 0.0000 ' International Tables Vol C Tables 4.2.6.8 and 6.1.1.4'
Br Br -0.2901 2.4595 ' International Tables Vol C Tables 4.2.6.8 and 6.1.1.4'
I I -0.4742 1.8119 ' International Tables Vol C Tables 4.2.6.8 and 6.1.1.4'
N N 0.0061 0.0033 ' International Tables Vol C Tables 4.2.6.8 and 6.1.1.4'
Pd Pd -0.9988 1.0072 ' International Tables Vol C Tables 4.2.6.8 and 6.1.1.4'

loop_
_geom_angle_atom_site_label_1
_geom_angle_atom_site_label_2
_geom_angle_atom_site_label_3
_geom_angle_site_symmetry_1
_geom_angle_site_symmetry_3
_geom_angle
_geom_angle_publ_flag
I1 I2 I3 . . 178.729(12) yes
I2 I3 I4 . . 97.863(13) yes
I3 I4 I5 . . 176.004(11) yes
Br1 Pd1 C1 . . 97.19(11) yes
Br1 Pd1 C8 . . 175.06(10) yes
Br1 Pd1 Br1 . 2_566 83.488(13) yes
Br1 Pd1 C8 2_566 . 99.34(8) yes
Br1 Pd1 C1 2_566 . 179.08(12) yes
C1 Pd1 C8 . . 80.03(14) yes
Pd1 Br1 Pd1 . 2_566 96.513(13) yes
C7 N1 C9 . . 132.4(3) no
C7 N1 C8 . . 116.9(3) yes
C8 N1 C9 . . 110.6(3) no
C8 N2 C10 . . 110.8(3) no
C8 N2 C11 . . 125.8(3) no
C10 N2 C11 . . 123.3(3) no
C2 C1 C7 . . 123.6(3) yes
Pd1 C1 C2 . . 121.2(3) yes
Pd1 C1 C7 . . 115.2(2) yes
C1 C2 C3 . . 130.8(4) no
C2 C3 C4 . . 129.6(4) no
C3 C4 C5 . . 127.5(4) no
C4 C5 C6 . . 129.2(4) no
C5 C6 C7 . . 128.2(4) no
C1 C7 C6 . . 131.0(3) no
N1 C7 C6 . . 117.2(3) no
N1 C7 C1 . . 111.8(3) yes
Pd1 C8 N1 . . 116.1(2) yes
Pd1 C8 N2 . . 139.0(2) yes
N1 C8 N2 . . 105.0(3) yes
N1 C9 C10 . . 106.2(3) no
N2 C10 C9 . . 107.5(3) no
N2 C11 C16 . . 117.7(3) no
N2 C11 C12 . . 117.3(3) no
C12 C11 C16 . . 125.0(3) no
C11 C12 C13 . . 116.3(3) no
C11 C12 C17 . . 123.0(3) no
C13 C12 C17 . . 120.6(4) no
C12 C13 C14 . . 121.0(4) no
C13 C14 C15 . . 120.4(4) no
C14 C15 C16 . . 121.0(4) no
C15 C16 C20 . . 121.6(4) no
C11 C16 C20 . . 122.1(3) no
C11 C16 C15 . . 116.3(3) no
C12 C17 C18 . . 111.9(3) no
C12 C17 C19 . . 111.1(3) no
C18 C17 C19 . . 110.2(4) no
C21 C20 C22 . . 110.6(4) no
C16 C20 C21 . . 110.5(3) no
C16 C20 C22 . . 113.0(3) no
C1 C2 H2 . . 115.00 no
C3 C2 H2 . . 115.00 no
C2 C3 H3 . . 115.00 no
C4 C3 H3 . . 115.00 no
C5 C4 H4 . . 116.00 no
C3 C4 H4 . . 116.00 no
C4 C5 H5 . . 115.00 no
C6 C5 H5 . . 115.00 no
C5 C6 H6 . . 116.00 no
C7 C6 H6 . . 116.00 no
N1 C9 H9 . . 127.00 no
C10 C9 H9 . . 127.00 no
N2 C10 H10 . . 126.00 no
C9 C10 H10 . . 126.00 no
C14 C13 H13 . . 120.00 no
C12 C13 H13 . . 119.00 no
C13 C14 H14 . . 120.00 no
C15 C14 H14 . . 120.00 no
C14 C15 H15 . . 119.00 no
C16 C15 H15 . . 120.00 no
C18 C17 H17 . . 108.00 no
C19 C17 H17 . . 108.00 no
C12 C17 H17 . . 108.00 no
C17 C18 H18B . . 110.00 no
H18A C18 H18C . . 109.00 no
C17 C18 H18C . . 109.00 no
H18A C18 H18B . . 109.00 no
C17 C18 H18A . . 109.00 no
H18B C18 H18C . . 110.00 no
C17 C19 H19C . . 110.00 no
H19A C19 H19C . . 110.00 no
H19B C19 H19C . . 109.00 no
H19A C19 H19B . . 109.00 no
C17 C19 H19A . . 109.00 no
C17 C19 H19B . . 109.00 no
C22 C20 H20 . . 107.00 no
C16 C20 H20 . . 107.00 no
C21 C20 H20 . . 108.00 no
C20 C21 H21B . . 109.00 no
H21A C21 H21C . . 110.00 no
C20 C21 H21C . . 109.00 no
H21A C21 H21B . . 109.00 no
C20 C21 H21A . . 109.00 no
H21B C21 H21C . . 109.00 no
C20 C22 H22C . . 109.00 no
H22A C22 H22C . . 109.00 no
H22B C22 H22C . . 109.00 no
H22A C22 H22B . . 109.00 no
C20 C22 H22A . . 110.00 no
C20 C22 H22B . . 109.00 no

loop_
_geom_bond_atom_site_label_1
_geom_bond_atom_site_label_2
_geom_bond_site_symmetry_2
_geom_bond_distance
_geom_bond_publ_flag
I1 I2 . 2.7975(5) yes
I2 I3 . 3.0561(5) yes
I3 I4 . 3.0117(5) yes
I4 I5 . 2.8147(5) yes
Pd1 Br1 . 2.4925(6) yes
Pd1 C1 . 2.010(3) yes
Pd1 C8 . 1.954(3) yes
Pd1 Br1 2_566 2.5160(5) yes
N1 C8 . 1.373(4) yes
N1 C9 . 1.395(5) no
N1 C7 . 1.400(4) yes
N2 C8 . 1.339(4) yes
N2 C10 . 1.398(5) no
N2 C11 . 1.456(4) no
C1 C7 . 1.417(6) yes
C1 C2 . 1.393(5) yes
C2 C3 . 1.396(5) no
C3 C4 . 1.381(6) no
C4 C5 . 1.373(6) no
C5 C6 . 1.389(5) no
C6 C7 . 1.393(5) no
C9 C10 . 1.342(5) no
C11 C12 . 1.391(5) no
C11 C16 . 1.395(5) no
C12 C17 . 1.517(6) no
C12 C13 . 1.400(5) no
C13 C14 . 1.387(6) no
C14 C15 . 1.392(6) no
C15 C16 . 1.396(5) no
C16 C20 . 1.521(6) no
C17 C18 . 1.529(6) no
C17 C19 . 1.524(6) no
C20 C22 . 1.520(5) no
C20 C21 . 1.532(6) no
C2 H2 . 0.9500 no
C3 H3 . 0.9500 no
C4 H4 . 0.9500 no
C5 H5 . 0.9500 no
C6 H6 . 0.9500 no
C9 H9 . 0.9500 no
C10 H10 . 0.9500 no
C13 H13 . 0.9500 no
C14 H14 . 0.9500 no
C15 H15 . 0.9500 no
C17 H17 . 1.0000 no
C18 H18C . 0.9800 no
C18 H18A . 0.9800 no
C18 H18B . 0.9800 no
C19 H19B . 0.9800 no
C19 H19C . 0.9800 no
C19 H19A . 0.9800 no
C20 H20 . 1.0000 no
C21 H21A . 0.9800 no
C21 H21B . 0.9800 no
C21 H21C . 0.9800 no
C22 H22B . 0.9800 no
C22 H22C . 0.9800 no
C22 H22A . 0.9800 no

loop_
_geom_hbond_atom_site_label_D
_geom_hbond_atom_site_label_H
_geom_hbond_atom_site_label_A
_geom_hbond_site_symmetry_A
_geom_hbond_distance_DH
_geom_hbond_distance_HA
_geom_hbond_distance_DA
_geom_hbond_angle_DHA
_geom_hbond_publ_flag
C2 H2 Br1 . 0.9500 2.5700 3.308(4) 135.00 yes
C17 H17 N2 . 1.0000 2.4200 2.885(5) 108.00 no
C20 H20 N2 . 1.0000 2.4600 2.881(5) 105.00 no
C4 H4 I4 2_665 0.9500 3.1491 4.088(4) 170.10 yes
C5 H5 I2 2_665 0.9500 3.1217 4.062(5) 170.80 yes

loop_
_geom_torsion_atom_site_label_1
_geom_torsion_atom_site_label_2
_geom_torsion_atom_site_label_3
_geom_torsion_atom_site_label_4
_geom_torsion_site_symmetry_1
_geom_torsion_site_symmetry_3
_geom_torsion_site_symmetry_4
_geom_torsion
_geom_torsion_publ_flag
C1 Pd1 Br1 Pd1 . . 2_566 -179.38(11) no
Br1 Pd1 Br1 Pd1 2_566 . 2_566 0.00(4) no
Br1 Pd1 C1 C2 . . . 7.2(3) no
Br1 Pd1 C1 C7 . . . -174.4(3) no
C8 Pd1 C1 C2 . . . -177.0(4) no
C8 Pd1 C1 C7 . . . 1.5(3) no
C1 Pd1 C8 N1 . . . -1.3(3) no
C1 Pd1 C8 N2 . . . 177.5(4) no
Br1 Pd1 C8 N1 2_566 . . 179.4(2) no
Br1 Pd1 C8 N2 2_566 . . -1.8(4) no
Br1 Pd1 Br1 Pd1 . 2_566 2_566 0.00(4) no
C8 Pd1 Br1 Pd1 . 2_566 2_566 -175.91(10) no
C8 N1 C7 C1 . . . 0.2(5) yes
C8 N1 C7 C6 . . . -179.0(3) no
C9 N1 C7 C1 . . . -176.1(4) no
C9 N1 C7 C6 . . . 4.7(6) yes
C7 N1 C8 Pd1 . . . 1.0(4) yes
C7 N1 C8 N2 . . . -178.2(3) no
C9 N1 C8 Pd1 . . . 178.1(2) no
C9 N1 C8 N2 . . . -1.1(4) no
C7 N1 C9 C10 . . . 177.6(4) no
C8 N1 C9 C10 . . . 1.1(4) no
C10 N2 C8 Pd1 . . . -178.3(3) no
C10 N2 C8 N1 . . . 0.6(4) no
C11 N2 C8 Pd1 . . . 5.1(6) no
C11 N2 C8 N1 . . . -176.1(3) no
C8 N2 C10 C9 . . . 0.1(4) no
C11 N2 C10 C9 . . . 176.8(3) no
C8 N2 C11 C12 . . . 92.3(4) no
C8 N2 C11 C16 . . . -86.9(4) no
C10 N2 C11 C12 . . . -84.0(4) no
C10 N2 C11 C16 . . . 96.9(4) no
Pd1 C1 C2 C3 . . . -179.4(4) no
C7 C1 C2 C3 . . . 2.4(7) no
Pd1 C1 C7 N1 . . . -1.3(4) yes
Pd1 C1 C7 C6 . . . 177.8(4) no
C2 C1 C7 N1 . . . 177.1(4) no
C2 C1 C7 C6 . . . -3.9(7) no
C1 C2 C3 C4 . . . 2.2(8) no
C2 C3 C4 C5 . . . -3.6(8) no
C3 C4 C5 C6 . . . 0.2(8) no
C4 C5 C6 C7 . . . 2.1(8) no
C5 C6 C7 N1 . . . 179.7(4) no
C5 C6 C7 C1 . . . 0.7(8) no
N1 C9 C10 N2 . . . -0.7(4) no
N2 C11 C12 C13 . . . -178.2(3) no
N2 C11 C12 C17 . . . -0.5(5) no
C16 C11 C12 C13 . . . 0.9(6) no
C16 C11 C12 C17 . . . 178.6(4) no
N2 C11 C16 C15 . . . 179.3(3) no
N2 C11 C16 C20 . . . 0.2(5) no
C12 C11 C16 C15 . . . 0.2(6) no
C12 C11 C16 C20 . . . -178.9(4) no
C11 C12 C13 C14 . . . -0.9(6) no
C17 C12 C13 C14 . . . -178.6(4) no
C11 C12 C17 C18 . . . 135.5(4) no
C11 C12 C17 C19 . . . -100.8(4) no
C13 C12 C17 C18 . . . -46.9(6) no
C13 C12 C17 C19 . . . 76.8(5) no
C12 C13 C14 C15 . . . -0.3(6) no
C13 C14 C15 C16 . . . 1.5(6) no
C14 C15 C16 C11 . . . -1.4(6) no
C14 C15 C16 C20 . . . 177.7(4) no
C11 C16 C20 C21 . . . -90.6(5) no
C11 C16 C20 C22 . . . 144.8(4) no
C15 C16 C20 C21 . . . 90.3(5) no
C15 C16 C20 C22 . . . -34.3(6) no
